data_7032737
loop_
_publ_author_name
'Blundell, Toby J.'
'Hastings, Fiona R.'
'Gridley, Benjamin M.'
'Moxey, Graeme J.'
'Lewis, William'
'Blake, Alexander J.'
'Kays, Deborah L.'

_publ_section_title
;
 Ligand influences on homoleptic Group 12 m-terphenyl complexes.
;
_journal_issue 38
_journal_name_full 'Dalton transactions (Cambridge, England : 2003)'
_journal_page_first 14257
_journal_page_last 14264
_journal_paper_doi 10.1039/c4dt00647j
_journal_volume 43
_journal_year 2014
_chemical_formula_moiety 'C22 H21 I'
_chemical_formula_sum 'C22 H21 I'
_chemical_formula_weight 412.29
_chemical_name_systematic
; 
 ? 
;
_space_group_IT_number 15
_symmetry_cell_setting monoclinic
_symmetry_space_group_name_Hall '-C 2yc'
_symmetry_space_group_name_H-M 'C 1 2/c 1'
_atom_sites_solution_hydrogens geom
_atom_sites_solution_primary direct
_atom_sites_solution_secondary difmap
_audit_creation_method SHELXL97
_cell_angle_alpha 90.00
_cell_angle_beta 112.897(7)
_cell_angle_gamma 90.00
_cell_formula_units_Z 4
_cell_length_a 14.2219(8)
_cell_length_b 8.8418(8)
_cell_length_c 16.0675(13)
_cell_measurement_reflns_used 3408
_cell_measurement_temperature 90(2)
_cell_measurement_theta_max 25.76
_cell_measurement_theta_min 2.75
_cell_volume 1861.2(3)
_computing_cell_refinement 'Bruker SAINT version 6.36A (Bruker, 2002)'
_computing_data_collection 'Bruker SMART version 5.625 (Bruker, 2001)'
_computing_data_reduction 'Bruker SAINT; SHELXTL (Sheldrick, 2008)'
_computing_publication_material 'enCIFer(Allen et al.,2004);PLATON(Spek,2003)'
_computing_structure_refinement 'SHELXL97 (Sheldrick, 2008)'
_computing_structure_solution 'SHELXS97 (Sheldrick, 2008)'
_diffrn_ambient_temperature 90(2)
_diffrn_detector_area_resol_mean 8.366
_diffrn_measured_fraction_theta_full 0.993
_diffrn_measured_fraction_theta_max 0.993
_diffrn_measurement_device_type 'Bruker SMART APEX CCD area detector'
_diffrn_measurement_method '\w and \f'
_diffrn_radiation_monochromator graphite
_diffrn_radiation_source 'normal-focus sealed tube'
_diffrn_radiation_type MoK\a
_diffrn_radiation_wavelength 0.71073
_diffrn_reflns_av_R_equivalents 0.036
_diffrn_reflns_av_sigmaI/netI 0.031
_diffrn_reflns_limit_h_max 18
_diffrn_reflns_limit_h_min -18
_diffrn_reflns_limit_k_max 11
_diffrn_reflns_limit_k_min -11
_diffrn_reflns_limit_l_max 20
_diffrn_reflns_limit_l_min -20
_diffrn_reflns_number 8903
_diffrn_reflns_theta_full 27.26
_diffrn_reflns_theta_max 27.26
_diffrn_reflns_theta_min 2.75
_diffrn_standards_decay_% 0
_diffrn_standards_number 0
_exptl_absorpt_coefficient_mu 1.718
_exptl_absorpt_correction_T_max 0.430
_exptl_absorpt_correction_T_min 0.356
_exptl_absorpt_correction_type multi-scan
_exptl_absorpt_process_details 'SADABS 2007/2'
_exptl_crystal_colour COLOURLESS
_exptl_crystal_density_diffrn 1.471
_exptl_crystal_description BLOCK
_exptl_crystal_F_000 824
_exptl_crystal_size_max 0.345
_exptl_crystal_size_mid 0.168
_exptl_crystal_size_min 0.078
_refine_diff_density_max 0.71
_refine_diff_density_min -0.70
_refine_diff_density_rms 0.10
_refine_ls_extinction_method none
_refine_ls_goodness_of_fit_ref 1.10
_refine_ls_hydrogen_treatment constr
_refine_ls_matrix_type full
_refine_ls_number_parameters 108
_refine_ls_number_reflns 2084
_refine_ls_number_restraints 0
_refine_ls_restrained_S_all 1.10
_refine_ls_R_factor_all 0.0371
_refine_ls_R_factor_gt 0.0318
_refine_ls_shift/su_max 0.000
_refine_ls_shift/su_mean 0.000
_refine_ls_structure_factor_coef Fsqd
_refine_ls_weighting_details 'calc w=1/[\s^2^(Fo^2^)+(0.039P)^2^+1.277P] where P=(Fo^2^+2Fc^2^)/3'
_refine_ls_weighting_scheme calc
_refine_ls_wR_factor_gt 0.0739
_refine_ls_wR_factor_ref 0.0758
_reflns_number_gt 1841
_reflns_number_total 2084
_reflns_threshold_expression >2sigma(I)
_cod_data_source_file c4dt00647j2.cif
_cod_data_source_block 1
_cod_original_cell_volume 1861.2(2)
_cod_original_sg_symbol_H-M C2/c
_cod_database_code 7032737
_nottingham_internal_coll_name OTBALB
_nottingham_internal_coll_number 11841
_nottingham_internal_coll_client TB/DLK
_nottingham_internal_coll_type sphere
_nottingham_internal_coll_frame_time 20
_nottingham_internal_coll_frame_width '0.3 and 0.5'
_nottingham_internal_coll_frame_method '\w and \f'
_nottingham_internal_coll_user TB
_nottingham_internal_coll_date 10/09/2012
_nottingham_internal_coll_location NOTTS
_nottingham_internal_process_user TB
_nottingham_internal_process_date 13/09/2012
_nottingham_internal_solution_user TB
_nottingham_internal_solution_date 21/12/2012
_nottingham_internal_refinement_user TB
_nottingham_internal_refinement_date 21/12/2012
_nottingham_internal_validation_user AJB
_nottingham_internal_validation_date 13/2/2013

loop_
_symmetry_equiv_pos_as_xyz
'x, y, z'
'-x, y, -z+1/2'
'x+1/2, y+1/2, z'
'-x+1/2, y+1/2, -z+1/2'
'-x, -y, -z'
'x, -y, z-1/2'
'-x+1/2, -y+1/2, -z'
'x+1/2, -y+1/2, z-1/2'

loop_
_atom_site_label
_atom_site_type_symbol
_atom_site_fract_x
_atom_site_fract_y
_atom_site_fract_z
_atom_site_U_iso_or_equiv
_atom_site_adp_type
_atom_site_occupancy
_atom_site_symmetry_multiplicity
_atom_site_calc_flag
_atom_site_refinement_flags
I1 I 0.5000 0.93978(3) 0.2500 0.03471(12) Uani 1 2 d S
C1 C 0.5000 0.7016(4) 0.2500 0.0230(8) Uani 1 2 d S
C2 C 0.4695(2) 0.6254(3) 0.31217(19) 0.0244(6) Uani 1 1 d .
C3 C 0.4714(2) 0.4680(3) 0.3114(2) 0.0329(7) Uani 1 1 d .
H3 H 0.4529 0.4133 0.3536 0.039 Uiso 1 1 calc R
C4 C 0.5000 0.3893(5) 0.2500 0.0404(11) Uani 1 2 d S
H4 H 0.5000 0.2819 0.2500 0.048 Uiso 1 2 calc SR
C5 C 0.4349(2) 0.7063(3) 0.37639(19) 0.0263(6) Uani 1 1 d .
C6 C 0.3308(2) 0.7409(3) 0.3499(2) 0.0313(7) Uani 1 1 d .
C7 C 0.2987(2) 0.8171(4) 0.4099(2) 0.0354(7) Uani 1 1 d .
H7 H 0.2285 0.8407 0.3926 0.042 Uiso 1 1 calc R
C8 C 0.3683(3) 0.8590(4) 0.4947(2) 0.0369(7) Uani 1 1 d .
H8 H 0.3456 0.9110 0.5352 0.044 Uiso 1 1 calc R
C9 C 0.4704(3) 0.8253(4) 0.5203(2) 0.0359(7) Uani 1 1 d .
H9 H 0.5177 0.8558 0.5782 0.043 Uiso 1 1 calc R
C10 C 0.5053(2) 0.7469(3) 0.46236(19) 0.0303(6) Uani 1 1 d .
C11 C 0.2553(2) 0.6970(4) 0.2569(2) 0.0383(8) Uani 1 1 d .
H11A H 0.2697 0.7544 0.2111 0.057 Uiso 1 1 calc R
H11B H 0.1858 0.7196 0.2521 0.057 Uiso 1 1 calc R
H11C H 0.2613 0.5885 0.2475 0.057 Uiso 1 1 calc R
C12 C 0.6170(2) 0.7103(4) 0.4916(2) 0.0411(8) Uani 1 1 d .
H12A H 0.6272 0.6011 0.5018 0.062 Uiso 1 1 calc R
H12B H 0.6560 0.7644 0.5478 0.062 Uiso 1 1 calc R
H12C H 0.6405 0.7415 0.4444 0.062 Uiso 1 1 calc R

loop_
_atom_site_aniso_label
_atom_site_aniso_U_11
_atom_site_aniso_U_22
_atom_site_aniso_U_33
_atom_site_aniso_U_23
_atom_site_aniso_U_13
_atom_site_aniso_U_12
I1 0.0625(2) 0.01987(15) 0.03154(17) 0.000 0.02902(15) 0.000
C1 0.029(2) 0.0188(17) 0.0199(18) 0.000 0.0082(16) 0.000
C2 0.0231(14) 0.0267(13) 0.0233(14) 0.0022(11) 0.0087(11) 0.0004(11)
C3 0.0350(17) 0.0279(15) 0.0413(18) 0.0042(13) 0.0209(15) -0.0005(12)
C4 0.047(3) 0.021(2) 0.061(3) 0.000 0.029(3) 0.000
C5 0.0294(15) 0.0263(14) 0.0255(14) 0.0030(12) 0.0130(12) -0.0015(11)
C6 0.0384(17) 0.0277(14) 0.0313(16) 0.0028(12) 0.0176(14) -0.0009(12)
C7 0.0384(17) 0.0360(16) 0.0375(17) 0.0020(14) 0.0211(15) 0.0036(14)
C8 0.055(2) 0.0318(16) 0.0350(17) -0.0004(14) 0.0288(16) 0.0021(14)
C9 0.050(2) 0.0344(16) 0.0229(14) 0.0026(13) 0.0139(14) -0.0024(14)
C10 0.0361(17) 0.0311(15) 0.0254(15) 0.0070(12) 0.0138(13) 0.0001(12)
C11 0.0295(16) 0.049(2) 0.0362(17) -0.0057(15) 0.0127(14) 0.0028(14)
C12 0.0374(18) 0.055(2) 0.0250(15) 0.0021(15) 0.0056(14) 0.0039(15)

loop_
_atom_type_symbol
_atom_type_description
_atom_type_scat_dispersion_real
_atom_type_scat_dispersion_imag
_atom_type_scat_source
C C 0.0033 0.0016 'International Tables Vol C Tables 4.2.6.8 and 6.1.1.4'
H H 0.0000 0.0000 'International Tables Vol C Tables 4.2.6.8 and 6.1.1.4'
I I -0.4742 1.8119 'International Tables Vol C Tables 4.2.6.8 and 6.1.1.4'

loop_
_geom_angle_atom_site_label_1
_geom_angle_atom_site_label_2
_geom_angle_atom_site_label_3
_geom_angle
_geom_angle_site_symmetry_1
_geom_angle_site_symmetry_3
C2 C1 C2 122.8(3) 2_655 .
C2 C1 I1 118.60(17) 2_655 .
C2 C1 I1 118.60(17) . .
C3 C2 C1 117.3(3) . .
C3 C2 C5 120.0(3) . .
C1 C2 C5 122.7(3) . .
C4 C3 C2 121.3(3) . .
C4 C3 H3 119.4 . .
C2 C3 H3 119.4 . .
C3 C4 C3 119.9(4) . 2_655
C3 C4 H4 120.0 . .
C3 C4 H4 120.0 2_655 .
C10 C5 C6 120.5(3) . .
C10 C5 C2 120.3(2) . .
C6 C5 C2 119.2(2) . .
C7 C6 C5 119.1(3) . .
C7 C6 C11 120.7(3) . .
C5 C6 C11 120.2(3) . .
C8 C7 C6 120.7(3) . .
C8 C7 H7 119.7 . .
C6 C7 H7 119.7 . .
C9 C8 C7 120.1(3) . .
C9 C8 H8 120.0 . .
C7 C8 H8 120.0 . .
C8 C9 C10 120.9(3) . .
C8 C9 H9 119.5 . .
C10 C9 H9 119.5 . .
C9 C10 C5 118.8(3) . .
C9 C10 C12 120.2(3) . .
C5 C10 C12 121.0(3) . .
C6 C11 H11A 109.5 . .
C6 C11 H11B 109.5 . .
H11A C11 H11B 109.5 . .
C6 C11 H11C 109.5 . .
H11A C11 H11C 109.5 . .
H11B C11 H11C 109.5 . .
C10 C12 H12A 109.5 . .
C10 C12 H12B 109.5 . .
H12A C12 H12B 109.5 . .
C10 C12 H12C 109.5 . .
H12A C12 H12C 109.5 . .
H12B C12 H12C 109.5 . .

loop_
_geom_bond_atom_site_label_1
_geom_bond_atom_site_label_2
_geom_bond_distance
_geom_bond_site_symmetry_2
I1 C1 2.106(4) .
C1 C2 1.406(3) 2_655
C1 C2 1.406(3) .
C2 C3 1.393(4) .
C2 C5 1.488(4) .
C3 C4 1.391(4) .
C3 H3 0.9500 .
C4 C3 1.391(4) 2_655
C4 H4 0.9500 .
C5 C10 1.401(4) .
C5 C6 1.405(4) .
C6 C7 1.390(4) .
C6 C11 1.512(4) .
C7 C8 1.387(5) .
C7 H7 0.9500 .
C8 C9 1.379(5) .
C8 H8 0.9500 .
C9 C10 1.398(4) .
C9 H9 0.9500 .
C10 C12 1.507(4) .
C11 H11A 0.9800 .
C11 H11B 0.9800 .
C11 H11C 0.9800 .
C12 H12A 0.9800 .
C12 H12B 0.9800 .
C12 H12C 0.9800 .

loop_
_geom_torsion_atom_site_label_1
_geom_torsion_atom_site_label_2
_geom_torsion_atom_site_label_3
_geom_torsion_atom_site_label_4
_geom_torsion
_geom_torsion_site_symmetry_1
_geom_torsion_site_symmetry_4
C2 C1 C2 C3 0.8(2) 2_655 .
I1 C1 C2 C3 -179.2(2) . .
C2 C1 C2 C5 -178.5(3) 2_655 .
I1 C1 C2 C5 1.5(3) . .
C1 C2 C3 C4 -1.6(4) . .
C5 C2 C3 C4 177.7(2) . .
C2 C3 C4 C3 0.8(2) . 2_655
C3 C2 C5 C10 90.3(4) . .
C1 C2 C5 C10 -90.4(3) . .
C3 C2 C5 C6 -89.5(4) . .
C1 C2 C5 C6 89.8(3) . .
C10 C5 C6 C7 0.6(4) . .
C2 C5 C6 C7 -179.7(3) . .
C10 C5 C6 C11 179.9(3) . .
C2 C5 C6 C11 -0.4(4) . .
C5 C6 C7 C8 0.2(5) . .
C11 C6 C7 C8 -179.2(3) . .
C6 C7 C8 C9 0.1(5) . .
C7 C8 C9 C10 -1.0(5) . .
C8 C9 C10 C5 1.7(4) . .
C8 C9 C10 C12 -179.7(3) . .
C6 C5 C10 C9 -1.5(4) . .
C2 C5 C10 C9 178.8(3) . .
C6 C5 C10 C12 179.9(3) . .
C2 C5 C10 C12 0.1(4) . .
